data_4110982
loop_
_publ_author_name
'Weiping Su'
'Youngjo Kim'
'Arkady Ellern'
'Ilia A. Guzei'
'John G. Verkade'

_publ_section_title
;
 Facile Synthesis of Monomeric Alumatranes
;
_journal_name_full 'Journal of the American Chemical Society'
_journal_page_first 13727
_journal_page_last 13735
_journal_paper_doi 10.1021/ja0626786
_journal_volume 128
_journal_year 2006
_chemical_formula_moiety 'C29 H38 N3 O3 Al, C6 H6'
_chemical_formula_sum 'C35 H38 Al N3 O3'
_chemical_formula_weight 575.66
_chemical_name_systematic
; 
 ? 
;
_space_group_IT_number 2
_symmetry_cell_setting triclinic
_symmetry_space_group_name_Hall '-P 1'
_symmetry_space_group_name_H-M 'P -1'
_atom_sites_solution_hydrogens geom
_atom_sites_solution_primary direct
_atom_sites_solution_secondary difmap
_audit_creation_method SHELXL-97
_cell_angle_alpha 71.575(4)
_cell_angle_beta 71.114(4)
_cell_angle_gamma 81.389(5)
_cell_formula_units_Z 2
_cell_length_a 10.631(3)
_cell_length_b 12.816(3)
_cell_length_c 13.411(4)
_cell_measurement_reflns_used 942
_cell_measurement_temperature 173(2)
_cell_measurement_theta_max 27.82
_cell_measurement_theta_min 3.11
_cell_volume 1637.9(8)
_computing_cell_refinement 'Bruker SMART'
_computing_data_collection 'Bruker SMART'
_computing_data_reduction 'Bruker SAINT'
_computing_molecular_graphics 'Bruker SHELXTL'
_computing_publication_material 'Bruker SHELXTL'
_computing_structure_refinement 'SHELXL-97 (Sheldrick, 1997)'
_computing_structure_solution 'SHELXS-97 (Sheldrick, 1990)'
_diffrn_ambient_temperature 173(2)
_diffrn_measured_fraction_theta_full 0.988
_diffrn_measured_fraction_theta_max 0.885
_diffrn_measurement_device_type 'CCD area detector'
_diffrn_measurement_method 'phi and omega scans'
_diffrn_radiation_monochromator graphite
_diffrn_radiation_source 'fine-focus sealed tube'
_diffrn_radiation_type MoK\a
_diffrn_radiation_wavelength 0.71073
_diffrn_reflns_av_R_equivalents 0.0397
_diffrn_reflns_av_sigmaI/netI 0.0633
_diffrn_reflns_limit_h_max 14
_diffrn_reflns_limit_h_min -13
_diffrn_reflns_limit_k_max 16
_diffrn_reflns_limit_k_min -16
_diffrn_reflns_limit_l_max 17
_diffrn_reflns_limit_l_min -17
_diffrn_reflns_number 14092
_diffrn_reflns_theta_full 25.00
_diffrn_reflns_theta_max 28.27
_diffrn_reflns_theta_min 2.03
_exptl_absorpt_coefficient_mu 0.099
_exptl_absorpt_correction_T_max 1
_exptl_absorpt_correction_T_min 0.91
_exptl_absorpt_correction_type multi-scan
_exptl_crystal_colour colorless
_exptl_crystal_density_diffrn 1.167
_exptl_crystal_density_meas ?
_exptl_crystal_description prism
_exptl_crystal_F_000 612
_exptl_crystal_size_max 0.28
_exptl_crystal_size_mid 0.22
_exptl_crystal_size_min 0.10
_refine_diff_density_max 0.831
_refine_diff_density_min -0.297
_refine_diff_density_rms 0.065
_refine_ls_extinction_method none
_refine_ls_goodness_of_fit_ref 1.032
_refine_ls_hydrogen_treatment mixed
_refine_ls_matrix_type full
_refine_ls_number_parameters 382
_refine_ls_number_reflns 7188
_refine_ls_number_restraints 0
_refine_ls_restrained_S_all 1.032
_refine_ls_R_factor_all 0.0827
_refine_ls_R_factor_gt 0.0599
_refine_ls_shift/su_max 0.002
_refine_ls_shift/su_mean 0.000
_refine_ls_structure_factor_coef Fsqd
_refine_ls_weighting_details 'calc w=1/[\s^2^(Fo^2^)+(0.0979P)^2^+0.5677P] where P=(Fo^2^+2Fc^2^)/3'
_refine_ls_weighting_scheme calc
_refine_ls_wR_factor_gt 0.1629
_refine_ls_wR_factor_ref 0.1793
_reflns_number_gt 5298
_reflns_number_total 7188
_reflns_threshold_expression >2sigma(I)
_cod_data_source_file ja0626786si20060804_052326.cif
_cod_data_source_block ver77
_cod_depositor_comments
;
The following automatic conversions were performed:

'_exptl_crystal_density_meas' value 'none' was changed to '?' - the
value is perceived as not measured.

Automatic conversion script
Id: cif_fix_values 3008 2015-01-20 13:52:24Z robertas 
;
_cod_database_code 4110982

loop_
_symmetry_equiv_pos_as_xyz
'x, y, z'
'-x, -y, -z'

loop_
_atom_site_label
_atom_site_type_symbol
_atom_site_fract_x
_atom_site_fract_y
_atom_site_fract_z
_atom_site_U_iso_or_equiv
_atom_site_adp_type
_atom_site_occupancy
_atom_site_symmetry_multiplicity
_atom_site_calc_flag
_atom_site_refinement_flags
Al1 Al 0.17574(6) 0.10898(5) 0.16149(4) 0.02054(17) Uani 1 1 d .
C1 C 0.3958(2) 0.19436(18) -0.02712(15) 0.0234(4) Uani 1 1 d .
C2 C 0.4947(2) 0.16369(18) -0.11291(16) 0.0263(5) Uani 1 1 d .
C3 C 0.4783(2) 0.0637(2) -0.14256(17) 0.0314(5) Uani 1 1 d .
H3A H 0.4025 0.0773 -0.1722 0.047 Uiso 1 1 calc R
H3B H 0.4624 0.0002 -0.0767 0.047 Uiso 1 1 calc R
H3C H 0.5594 0.0485 -0.1980 0.047 Uiso 1 1 calc R
C4 C 0.6031(2) 0.2284(2) -0.17032(16) 0.0306(5) Uani 1 1 d .
H4 H 0.6699 0.2074 -0.2285 0.037 Uiso 1 1 calc R
C5 C 0.6182(2) 0.3231(2) -0.14645(17) 0.0317(5) Uani 1 1 d .
C6 C 0.7357(3) 0.3933(2) -0.2112(2) 0.0467(7) Uani 1 1 d .
H6A H 0.7991 0.3571 -0.2630 0.070 Uiso 1 1 calc R
H6B H 0.7791 0.4033 -0.1608 0.070 Uiso 1 1 calc R
H6C H 0.7052 0.4653 -0.2519 0.070 Uiso 1 1 calc R
C7 C 0.5182(2) 0.35231(19) -0.06202(17) 0.0294(5) Uani 1 1 d .
H7 H 0.5259 0.4166 -0.0440 0.035 Uiso 1 1 calc R
C8 C 0.4072(2) 0.29049(18) -0.00308(16) 0.0250(4) Uani 1 1 d .
C9 C 0.2944(2) 0.32952(17) 0.08015(16) 0.0251(4) Uani 1 1 d .
H9A H 0.3235 0.3909 0.0958 0.030 Uiso 1 1 calc R
H9B H 0.2196 0.3584 0.0485 0.030 Uiso 1 1 calc R
C10 C -0.0346(2) 0.27324(18) 0.17556(16) 0.0253(4) Uani 1 1 d .
C11 C -0.1446(2) 0.31551(19) 0.13668(17) 0.0292(5) Uani 1 1 d .
C12 C -0.2083(3) 0.2439(2) 0.0995(2) 0.0423(6) Uani 1 1 d .
H12A H -0.2488 0.1828 0.1625 0.063 Uiso 1 1 calc R
H12B H -0.1406 0.2145 0.0441 0.063 Uiso 1 1 calc R
H12C H -0.2770 0.2875 0.0674 0.063 Uiso 1 1 calc R
C13 C -0.1915(2) 0.4225(2) 0.13498(19) 0.0341(5) Uani 1 1 d .
H13 H -0.2660 0.4514 0.1084 0.041 Uiso 1 1 calc R
C14 C -0.1350(2) 0.48965(19) 0.17024(18) 0.0325(5) Uani 1 1 d .
C15 C -0.1835(3) 0.6076(2) 0.1638(2) 0.0474(7) Uani 1 1 d .
H15A H -0.1736 0.6263 0.2262 0.071 Uiso 1 1 calc R
H15B H -0.2775 0.6169 0.1662 0.071 Uiso 1 1 calc R
H15C H -0.1310 0.6563 0.0949 0.071 Uiso 1 1 calc R
C16 C -0.0285(2) 0.44457(19) 0.21100(17) 0.0288(5) Uani 1 1 d .
H16 H 0.0110 0.4884 0.2370 0.035 Uiso 1 1 calc R
C17 C 0.0220(2) 0.33797(18) 0.21511(16) 0.0249(4) Uani 1 1 d .
C18 C 0.1354(2) 0.29052(18) 0.26173(16) 0.0245(4) Uani 1 1 d .
H18A H 0.1698 0.3491 0.2778 0.029 Uiso 1 1 calc R
H18B H 0.1026 0.2327 0.3319 0.029 Uiso 1 1 calc R
C19 C 0.2471(2) 0.03164(18) 0.36219(16) 0.0237(4) Uani 1 1 d .
C20 C 0.2141(2) -0.04682(18) 0.46551(16) 0.0270(5) Uani 1 1 d .
C21 C 0.1351(3) -0.1422(2) 0.48399(18) 0.0356(5) Uani 1 1 d .
H21A H 0.1279 -0.1928 0.5575 0.053 Uiso 1 1 calc R
H21B H 0.1798 -0.1811 0.4286 0.053 Uiso 1 1 calc R
H21C H 0.0458 -0.1153 0.4779 0.053 Uiso 1 1 calc R
C22 C 0.2550(2) -0.0325(2) 0.54843(16) 0.0304(5) Uani 1 1 d .
H22 H 0.2334 -0.0859 0.6183 0.037 Uiso 1 1 calc R
C23 C 0.3254(2) 0.0555(2) 0.53405(17) 0.0308(5) Uani 1 1 d .
C24 C 0.3706(3) 0.0682(2) 0.62553(19) 0.0407(6) Uani 1 1 d .
H24A H 0.3384 0.0079 0.6923 0.061 Uiso 1 1 calc R
H24B H 0.3346 0.1387 0.6400 0.061 Uiso 1 1 calc R
H24C H 0.4681 0.0662 0.6035 0.061 Uiso 1 1 calc R
C25 C 0.3564(2) 0.13260(19) 0.43173(17) 0.0293(5) Uani 1 1 d .
H25 H 0.4041 0.1945 0.4202 0.035 Uiso 1 1 calc R
C26 C 0.3190(2) 0.12134(18) 0.34555(16) 0.0252(4) Uani 1 1 d .
C27 C 0.3585(2) 0.20271(18) 0.23407(17) 0.0258(4) Uani 1 1 d .
H27A H 0.3945 0.2669 0.2396 0.031 Uiso 1 1 calc R
H27B H 0.4304 0.1684 0.1842 0.031 Uiso 1 1 calc R
C28 C 0.0170(2) -0.0880(2) 0.22371(17) 0.0315(5) Uani 1 1 d .
H28A H -0.0562 -0.0395 0.2554 0.038 Uiso 1 1 calc R
H28B H 0.0580 -0.1304 0.2821 0.038 Uiso 1 1 calc R
C29 C -0.0404(3) -0.1668(2) 0.18979(19) 0.0366(6) Uani 1 1 d .
H29B H 0.0317 -0.2162 0.1584 0.044 Uiso 1 1 calc R
H29A H -0.1042 -0.2127 0.2549 0.044 Uiso 1 1 calc R
C30 C 0.1746(6) 0.3990(4) 0.5236(4) 0.0341(13) Uani 0.50 1 d P
C31 C 0.4708 0.5344 0.5285 0.107 Uani 0.50 1 d P
C32 C 0.4996 0.5583 0.4108 0.105 Uani 1 1 d .
C33 C 0.5486 0.4395 0.3804 0.134 Uani 0.50 1 d P
C34 C 0.5786 0.3629 0.4307 0.066 Uani 0.50 1 d P
C35 C 0.5514 0.3373 0.5297 0.169 Uani 0.50 1 d P
C36 C 0.0702(9) 0.3594(6) 0.5125(4) 0.068(2) Uani 0.50 1 d P
C37 C 0.1587(9) 0.4891(19) 0.5291(6) 0.190(9) Uani 0.50 1 d P
C38 C 0.0643(6) 0.4664(5) 0.5049(4) 0.0495(14) Uani 0.50 1 d P
C39 C 0.0399(4) 0.5776(3) 0.5085(2) 0.0594(9) Uani 1 1 d .
N1 N 0.24613(16) 0.24199(14) 0.18510(12) 0.0213(4) Uani 1 1 d .
N2 N 0.11768(17) -0.01875(14) 0.13296(13) 0.0238(4) Uani 1 1 d .
H21N H 0.0848 0.0086 0.0736 0.029 Uiso 1 1 calc R
H22N H 0.1920 -0.0633 0.1130 0.029 Uiso 1 1 calc R
N3 N -0.1083(2) -0.1058(2) 0.10801(18) 0.0419(5) Uani 1 1 d .
H31N H -0.141(3) -0.151(3) 0.085(2) 0.050 Uiso 1 1 d .
H32N H -0.187(3) -0.061(2) 0.138(2) 0.050 Uiso 1 1 d .
O1 O 0.29025(14) 0.13242(12) 0.02821(11) 0.0265(3) Uani 1 1 d .
O2 O 0.01453(14) 0.17070(12) 0.17515(12) 0.0284(3) Uani 1 1 d .
O3 O 0.20945(15) 0.01856(12) 0.28006(11) 0.0253(3) Uani 1 1 d .

loop_
_atom_site_aniso_label
_atom_site_aniso_U_11
_atom_site_aniso_U_22
_atom_site_aniso_U_33
_atom_site_aniso_U_23
_atom_site_aniso_U_13
_atom_site_aniso_U_12
Al1 0.0204(3) 0.0244(3) 0.0177(3) -0.0066(2) -0.0056(2) -0.0022(2)
C1 0.0234(10) 0.0283(11) 0.0169(8) -0.0037(8) -0.0062(7) -0.0017(8)
C2 0.0258(10) 0.0334(12) 0.0185(9) -0.0065(8) -0.0086(8) 0.0047(9)
C3 0.0308(12) 0.0409(14) 0.0260(10) -0.0179(10) -0.0074(9) 0.0041(10)
C4 0.0250(11) 0.0418(14) 0.0201(9) -0.0079(9) -0.0029(8) 0.0023(10)
C5 0.0259(11) 0.0389(13) 0.0242(10) -0.0028(9) -0.0043(8) -0.0041(10)
C6 0.0338(13) 0.0545(17) 0.0409(13) -0.0091(12) 0.0040(11) -0.0131(12)
C7 0.0298(11) 0.0299(12) 0.0269(10) -0.0058(9) -0.0070(9) -0.0049(9)
C8 0.0252(10) 0.0299(11) 0.0182(9) -0.0054(8) -0.0057(8) -0.0018(9)
C9 0.0278(11) 0.0241(11) 0.0220(9) -0.0060(8) -0.0051(8) -0.0037(9)
C10 0.0223(10) 0.0273(11) 0.0247(10) -0.0076(8) -0.0049(8) -0.0003(9)
C11 0.0294(11) 0.0334(12) 0.0266(10) -0.0089(9) -0.0110(9) 0.0000(9)
C12 0.0402(14) 0.0459(15) 0.0550(15) -0.0210(13) -0.0293(12) 0.0041(12)
C13 0.0334(12) 0.0361(13) 0.0358(12) -0.0088(10) -0.0190(10) 0.0059(10)
C14 0.0383(13) 0.0293(12) 0.0304(11) -0.0085(9) -0.0130(10) 0.0033(10)
C15 0.0602(18) 0.0363(15) 0.0565(16) -0.0168(12) -0.0344(14) 0.0125(13)
C16 0.0306(11) 0.0300(12) 0.0268(10) -0.0107(9) -0.0071(9) -0.0013(9)
C17 0.0236(10) 0.0302(12) 0.0199(9) -0.0079(8) -0.0041(8) -0.0022(9)
C18 0.0240(10) 0.0288(11) 0.0212(9) -0.0101(8) -0.0044(8) -0.0018(9)
C19 0.0223(10) 0.0298(11) 0.0213(9) -0.0088(8) -0.0084(8) -0.0005(8)
C20 0.0252(10) 0.0321(12) 0.0221(9) -0.0071(8) -0.0062(8) -0.0002(9)
C21 0.0401(13) 0.0370(13) 0.0248(10) 0.0007(9) -0.0083(9) -0.0107(11)
C22 0.0310(11) 0.0395(13) 0.0181(9) -0.0065(9) -0.0070(8) 0.0020(10)
C23 0.0314(12) 0.0417(13) 0.0240(10) -0.0151(9) -0.0118(9) 0.0041(10)
C24 0.0456(14) 0.0571(16) 0.0280(11) -0.0184(11) -0.0186(10) 0.0033(12)
C25 0.0292(11) 0.0340(12) 0.0299(11) -0.0136(9) -0.0127(9) 0.0017(10)
C26 0.0225(10) 0.0314(12) 0.0235(9) -0.0105(8) -0.0079(8) 0.0018(9)
C27 0.0240(10) 0.0297(12) 0.0264(10) -0.0090(9) -0.0097(8) -0.0026(9)
C28 0.0377(12) 0.0351(13) 0.0233(10) -0.0051(9) -0.0095(9) -0.0129(10)
C29 0.0487(14) 0.0332(13) 0.0311(11) -0.0020(10) -0.0171(11) -0.0156(11)
C30 0.049(3) 0.033(3) 0.021(2) -0.0045(19) -0.012(2) -0.006(2)
C31 0.064 0.193 0.066 -0.020 -0.008 -0.079
C32 0.059 0.169 0.064 0.026 -0.029 -0.048
C33 0.032 0.304 0.114 -0.147 0.015 -0.043
C34 0.059 0.062 0.087 -0.021 -0.037 -0.001
C35 0.064 0.044 0.360 0.053 -0.109 -0.023
C36 0.108(6) 0.055(4) 0.026(3) -0.015(3) 0.000(3) 0.002(4)
C37 0.053(5) 0.49(3) 0.027(3) -0.040(9) 0.010(3) -0.141(11)
C38 0.058(3) 0.063(4) 0.022(2) -0.005(2) 0.000(2) -0.027(3)
C39 0.079(2) 0.066(2) 0.0372(14) -0.0183(14) -0.0037(15) -0.0391(19)
N1 0.0202(8) 0.0257(9) 0.0175(7) -0.0065(7) -0.0044(6) -0.0018(7)
N2 0.0253(9) 0.0265(9) 0.0213(8) -0.0072(7) -0.0085(7) -0.0020(7)
N3 0.0458(13) 0.0484(14) 0.0363(11) -0.0020(10) -0.0214(10) -0.0183(11)
O1 0.0273(8) 0.0327(8) 0.0205(7) -0.0102(6) -0.0033(6) -0.0072(6)
O2 0.0234(7) 0.0278(8) 0.0382(8) -0.0140(7) -0.0108(6) 0.0003(6)
O3 0.0309(8) 0.0284(8) 0.0193(6) -0.0062(6) -0.0106(6) -0.0039(6)

loop_
_atom_type_symbol
_atom_type_description
_atom_type_scat_dispersion_real
_atom_type_scat_dispersion_imag
_atom_type_scat_source
C C 0.0033 0.0016 'International Tables Vol C Tables 4.2.6.8 and 6.1.1.4'
H H 0.0000 0.0000 'International Tables Vol C Tables 4.2.6.8 and 6.1.1.4'
N N 0.0061 0.0033 'International Tables Vol C Tables 4.2.6.8 and 6.1.1.4'
O O 0.0106 0.0060 'International Tables Vol C Tables 4.2.6.8 and 6.1.1.4'
Al Al 0.0645 0.0514 'International Tables Vol C Tables 4.2.6.8 and 6.1.1.4'

loop_
_geom_angle_atom_site_label_1
_geom_angle_atom_site_label_2
_geom_angle_atom_site_label_3
_geom_angle
_geom_angle_site_symmetry_1
_geom_angle_site_symmetry_3
O2 Al1 O3 117.67(8) . .
O2 Al1 O1 118.37(8) . .
O3 Al1 O1 123.75(8) . .
O2 Al1 N2 89.59(8) . .
O3 Al1 N2 89.32(7) . .
O1 Al1 N2 86.63(7) . .
O2 Al1 N1 92.76(7) . .
O3 Al1 N1 91.23(7) . .
O1 Al1 N1 90.61(7) . .
N2 Al1 N1 177.00(7) . .
O1 C1 C8 121.38(17) . .
O1 C1 C2 119.12(19) . .
C8 C1 C2 119.47(19) . .
C4 C2 C1 118.9(2) . .
C4 C2 C3 121.81(19) . .
C1 C2 C3 119.3(2) . .
C2 C3 H3A 109.5 . .
C2 C3 H3B 109.5 . .
H3A C3 H3B 109.5 . .
C2 C3 H3C 109.5 . .
H3A C3 H3C 109.5 . .
H3B C3 H3C 109.5 . .
C2 C4 C5 122.77(19) . .
C2 C4 H4 118.6 . .
C5 C4 H4 118.6 . .
C7 C5 C4 117.2(2) . .
C7 C5 C6 120.9(2) . .
C4 C5 C6 121.9(2) . .
C5 C6 H6A 109.5 . .
C5 C6 H6B 109.5 . .
H6A C6 H6B 109.5 . .
C5 C6 H6C 109.5 . .
H6A C6 H6C 109.5 . .
H6B C6 H6C 109.5 . .
C5 C7 C8 122.0(2) . .
C5 C7 H7 119.0 . .
C8 C7 H7 119.0 . .
C7 C8 C1 119.68(19) . .
C7 C8 C9 120.9(2) . .
C1 C8 C9 119.22(18) . .
N1 C9 C8 113.38(17) . .
N1 C9 H9A 108.9 . .
C8 C9 H9A 108.9 . .
N1 C9 H9B 108.9 . .
C8 C9 H9B 108.9 . .
H9A C9 H9B 107.7 . .
O2 C10 C11 119.3(2) . .
O2 C10 C17 120.90(19) . .
C11 C10 C17 119.8(2) . .
C13 C11 C10 118.4(2) . .
C13 C11 C12 122.2(2) . .
C10 C11 C12 119.4(2) . .
C11 C12 H12A 109.5 . .
C11 C12 H12B 109.5 . .
H12A C12 H12B 109.5 . .
C11 C12 H12C 109.5 . .
H12A C12 H12C 109.5 . .
H12B C12 H12C 109.5 . .
C11 C13 C14 123.1(2) . .
C11 C13 H13 118.5 . .
C14 C13 H13 118.5 . .
C16 C14 C13 117.2(2) . .
C16 C14 C15 120.2(2) . .
C13 C14 C15 122.6(2) . .
C14 C15 H15A 109.5 . .
C14 C15 H15B 109.5 . .
H15A C15 H15B 109.5 . .
C14 C15 H15C 109.5 . .
H15A C15 H15C 109.5 . .
H15B C15 H15C 109.5 . .
C17 C16 C14 122.1(2) . .
C17 C16 H16 118.9 . .
C14 C16 H16 118.9 . .
C16 C17 C10 119.3(2) . .
C16 C17 C18 121.0(2) . .
C10 C17 C18 119.64(19) . .
N1 C18 C17 112.27(16) . .
N1 C18 H18A 109.1 . .
C17 C18 H18A 109.1 . .
N1 C18 H18B 109.1 . .
C17 C18 H18B 109.1 . .
H18A C18 H18B 107.9 . .
O3 C19 C26 121.10(18) . .
O3 C19 C20 119.28(19) . .
C26 C19 C20 119.62(19) . .
C22 C20 C19 118.3(2) . .
C22 C20 C21 121.96(19) . .
C19 C20 C21 119.68(19) . .
C20 C21 H21A 109.5 . .
C20 C21 H21B 109.5 . .
H21A C21 H21B 109.5 . .
C20 C21 H21C 109.5 . .
H21A C21 H21C 109.5 . .
H21B C21 H21C 109.5 . .
C23 C22 C20 123.0(2) . .
C23 C22 H22 118.5 . .
C20 C22 H22 118.5 . .
C22 C23 C25 117.9(2) . .
C22 C23 C24 121.9(2) . .
C25 C23 C24 120.2(2) . .
C23 C24 H24A 109.5 . .
C23 C24 H24B 109.5 . .
H24A C24 H24B 109.5 . .
C23 C24 H24C 109.5 . .
H24A C24 H24C 109.5 . .
H24B C24 H24C 109.5 . .
C23 C25 C26 121.4(2) . .
C23 C25 H25 119.3 . .
C26 C25 H25 119.3 . .
C25 C26 C19 119.8(2) . .
C25 C26 C27 120.7(2) . .
C19 C26 C27 119.49(18) . .
N1 C27 C26 113.37(17) . .
N1 C27 H27A 108.9 . .
C26 C27 H27A 108.9 . .
N1 C27 H27B 108.9 . .
C26 C27 H27B 108.9 . .
H27A C27 H27B 107.7 . .
N2 C28 C29 113.85(18) . .
N2 C28 H28A 108.8 . .
C29 C28 H28A 108.8 . .
N2 C28 H28B 108.8 . .
C29 C28 H28B 108.8 . .
H28A C28 H28B 107.7 . .
N3 C29 C28 109.9(2) . .
N3 C29 H29B 109.7 . .
C28 C29 H29B 109.7 . .
N3 C29 H29A 109.7 . .
C28 C29 H29A 109.7 . .
H29B C29 H29A 108.2 . .
C37 C30 C36 115.3(8) . .
C37 C30 C38 57.6(6) . .
C36 C30 C38 58.2(5) . .
C32 C31 C31 68.3 2_666 2_666
C32 C31 C33 80.2 2_666 2_666
C31 C31 C33 146.2 2_666 2_666
C32 C31 C32 123.1 2_666 .
C31 C31 C32 54.8 2_666 .
C33 C31 C32 154.0 2_666 .
C32 C31 C34 123.3 2_666 2_666
C31 C31 C34 165.4 2_666 2_666
C33 C31 C34 43.2 2_666 2_666
C32 C31 C34 112.9 . 2_666
C32 C31 C35 165.4 2_666 2_666
C31 C31 C35 121.6 2_666 2_666
C33 C31 C35 87.4 2_666 2_666
C32 C31 C35 67.8 . 2_666
C34 C31 C35 45.2 2_666 2_666
C31 C32 C31 56.9 2_666 .
C31 C32 C33 51.0 2_666 .
C31 C32 C33 107.0 . .
C31 C32 C35 116.5 2_666 2_666
C31 C32 C35 60.5 . 2_666
C33 C32 C35 167.4 . 2_666
C34 C33 C31 79.8 . 2_666
C34 C33 C32 128.5 . .
C31 C33 C32 48.8 2_666 .
C33 C34 C35 125.1 . .
C33 C34 C31 57.0 . 2_666
C35 C34 C31 70.0 . 2_666
C34 C35 C31 64.8 . 2_666
C34 C35 C32 116.5 . 2_666
C31 C35 C32 51.8 2_666 2_666
C38 C36 C30 62.2(5) . .
C38 C36 C39 62.1(4) . 2_566
C30 C36 C39 124.3(6) . 2_566
C30 C37 C38 70.3(9) . .
C30 C37 C39 128.8(7) . .
C38 C37 C39 58.5(7) . .
C37 C38 C36 111.1(13) . .
C37 C38 C30 52.0(10) . .
C36 C38 C30 59.6(5) . .
C37 C38 C39 169.7(11) . 2_566
C36 C38 C39 60.3(5) . 2_566
C30 C38 C39 119.8(6) . 2_566
C37 C38 C39 73.2(11) . .
C36 C38 C39 171.7(5) . .
C30 C38 C39 125.2(5) . .
C39 C38 C39 114.6(5) 2_566 .
C37 C38 C38 129.2(13) . 2_566
C36 C38 C38 118.0(7) . 2_566
C30 C38 C38 174.5(6) . 2_566
C39 C38 C38 58.1(4) 2_566 2_566
C39 C38 C38 56.5(4) . 2_566
C36 C39 C38 57.6(4) 2_566 2_566
C36 C39 C38 122.5(5) 2_566 .
C38 C39 C38 65.4(5) 2_566 .
C36 C39 C37 170.9(7) 2_566 .
C38 C39 C37 113.4(7) 2_566 .
C38 C39 C37 48.3(6) . .
C9 N1 C27 108.19(16) . .
C9 N1 C18 108.59(16) . .
C27 N1 C18 109.16(15) . .
C9 N1 Al1 111.99(12) . .
C27 N1 Al1 110.00(13) . .
C18 N1 Al1 108.86(12) . .
C28 N2 Al1 117.22(13) . .
C28 N2 H21N 108.0 . .
Al1 N2 H21N 108.0 . .
C28 N2 H22N 108.0 . .
Al1 N2 H22N 108.0 . .
H21N N2 H22N 107.2 . .
C29 N3 H31N 111.9(19) . .
C29 N3 H32N 112.4(17) . .
H31N N3 H32N 104(3) . .
C1 O1 Al1 134.65(13) . .
C10 O2 Al1 132.21(14) . .
C19 O3 Al1 134.29(14) . .

loop_
_geom_bond_atom_site_label_1
_geom_bond_atom_site_label_2
_geom_bond_distance
_geom_bond_site_symmetry_2
Al1 O2 1.7547(16) .
Al1 O3 1.7548(15) .
Al1 O1 1.7687(15) .
Al1 N2 2.0146(19) .
Al1 N1 2.1078(19) .
C1 O1 1.340(3) .
C1 C8 1.399(3) .
C1 C2 1.401(3) .
C2 C4 1.384(3) .
C2 C3 1.505(3) .
C3 H3A 0.9800 .
C3 H3B 0.9800 .
C3 H3C 0.9800 .
C4 C5 1.392(3) .
C4 H4 0.9500 .
C5 C7 1.386(3) .
C5 C6 1.505(3) .
C6 H6A 0.9800 .
C6 H6B 0.9800 .
C6 H6C 0.9800 .
C7 C8 1.387(3) .
C7 H7 0.9500 .
C8 C9 1.497(3) .
C9 N1 1.486(2) .
C9 H9A 0.9900 .
C9 H9B 0.9900 .
C10 O2 1.341(3) .
C10 C11 1.400(3) .
C10 C17 1.402(3) .
C11 C13 1.383(3) .
C11 C12 1.498(3) .
C12 H12A 0.9800 .
C12 H12B 0.9800 .
C12 H12C 0.9800 .
C13 C14 1.386(3) .
C13 H13 0.9500 .
C14 C16 1.385(3) .
C14 C15 1.507(3) .
C15 H15A 0.9800 .
C15 H15B 0.9800 .
C15 H15C 0.9800 .
C16 C17 1.382(3) .
C16 H16 0.9500 .
C17 C18 1.497(3) .
C18 N1 1.494(2) .
C18 H18A 0.9900 .
C18 H18B 0.9900 .
C19 O3 1.351(2) .
C19 C26 1.395(3) .
C19 C20 1.402(3) .
C20 C22 1.388(3) .
C20 C21 1.498(3) .
C21 H21A 0.9800 .
C21 H21B 0.9800 .
C21 H21C 0.9800 .
C22 C23 1.374(3) .
C22 H22 0.9500 .
C23 C25 1.384(3) .
C23 C24 1.515(3) .
C24 H24A 0.9800 .
C24 H24B 0.9800 .
C24 H24C 0.9800 .
C25 C26 1.391(3) .
C25 H25 0.9500 .
C26 C27 1.496(3) .
C27 N1 1.493(3) .
C27 H27A 0.9900 .
C27 H27B 0.9900 .
C28 N2 1.474(3) .
C28 C29 1.502(3) .
C28 H28A 0.9900 .
C28 H28B 0.9900 .
C29 N3 1.462(3) .
C29 H29B 0.9900 .
C29 H29A 0.9900 .
C30 C37 1.16(2) .
C30 C36 1.355(11) .
C30 C38 1.391(8) .
C31 C32 1.2707 2_666
C31 C31 1.3032 2_666
C31 C33 1.3128 2_666
C31 C32 1.4447 .
C31 C34 1.5406 2_666
C31 C35 1.6001 2_666
C32 C31 1.2706 2_666
C32 C33 1.6646 .
C32 C35 1.7026 2_666
C33 C34 1.0714 .
C33 C31 1.3128 2_666
C34 C35 1.2078 .
C34 C31 1.5407 2_666
C35 C31 1.6001 2_666
C35 C32 1.7026 2_666
C36 C38 1.336(9) .
C36 C39 1.374(9) 2_566
C37 C38 1.248(10) .
C37 C39 1.598(19) .
C38 C39 1.399(7) 2_566
C38 C39 1.423(7) .
C38 C38 1.524(13) 2_566
C39 C36 1.374(9) 2_566
C39 C38 1.399(7) 2_566
N2 H21N 0.9200 .
N2 H22N 0.9200 .
N3 H31N 0.89(3) .
N3 H32N 0.99(3) .
